data_7021454
loop_
_publ_author_name
'Zou, Xiaoyan'
'Li, Mingjie'
'Yan, Pengfei'
'Zhang, Juwen'
'Hou, Guangfeng'
'Li, Guangming'

_publ_section_title
;
 Systematic study on the structures of salen type lanthanide complexes
 tuned by lanthanide contraction and corresponding luminescence.
;
_journal_issue 26
_journal_name_full 'Dalton transactions (Cambridge, England : 2003)'
_journal_page_first 9482
_journal_page_last 9489
_journal_paper_doi 10.1039/c3dt50534k
_journal_volume 42
_journal_year 2013
_chemical_formula_moiety '2(C34 H36 N7 O13 Pr), (C H4 O)'
_chemical_formula_sum 'C69 H76 N14 O27 Pr2'
_chemical_formula_weight 1815.26
_chemical_name_systematic
;
?
;
_space_group_IT_number 14
_symmetry_cell_setting monoclinic
_symmetry_space_group_name_Hall '-P 2ybc'
_symmetry_space_group_name_H-M 'P 1 21/c 1'
_atom_sites_solution_hydrogens geom
_atom_sites_solution_primary direct
_atom_sites_solution_secondary difmap
_audit_creation_method SHELXL-97
_cell_angle_alpha 90.00
_cell_angle_beta 113.4810(10)
_cell_angle_gamma 90.00
_cell_formula_units_Z 2
_cell_length_a 10.0985(10)
_cell_length_b 37.415(4)
_cell_length_c 10.9657(10)
_cell_measurement_reflns_used 27355
_cell_measurement_temperature 293(2)
_cell_measurement_theta_max 27.42
_cell_measurement_theta_min 3.01
_cell_volume 3800.1(7)
_computing_cell_refinement RAPID-AUTO
_computing_data_collection 'RAPID-AUTO (Rigaku Corporation, 1998)'
_computing_data_reduction 'CrystalStructure (Rigaku/MSC and Rigaku Corporation, 2002)'
_computing_molecular_graphics 'XP (Sheldrick, 1993)'
_computing_publication_material SHELXL-97
_computing_structure_refinement 'SHELXL-97 (Sheldrick, 1997)'
_computing_structure_solution 'SHELXS-97 (Sheldrick, 1990)'
_diffrn_ambient_temperature 293(2)
_diffrn_measured_fraction_theta_full 0.996
_diffrn_measured_fraction_theta_max 0.996
_diffrn_measurement_device_type 'Rigaku RAXIS-RAPID'
_diffrn_measurement_method '\w scan'
_diffrn_radiation_monochromator graphite
_diffrn_radiation_source 'fine-focus sealed tube'
_diffrn_radiation_type MoK\a
_diffrn_radiation_wavelength 0.71073
_diffrn_reflns_av_R_equivalents 0.0312
_diffrn_reflns_av_unetI/netI 0.0365
_diffrn_reflns_limit_h_max 6
_diffrn_reflns_limit_h_min -12
_diffrn_reflns_limit_k_max 44
_diffrn_reflns_limit_k_min -44
_diffrn_reflns_limit_l_max 13
_diffrn_reflns_limit_l_min -13
_diffrn_reflns_number 20575
_diffrn_reflns_theta_full 25.00
_diffrn_reflns_theta_max 25.00
_diffrn_reflns_theta_min 2.45
_diffrn_standards_decay_% 0
_diffrn_standards_interval_count 0
_diffrn_standards_interval_time 0
_diffrn_standards_number 0
_exptl_absorpt_coefficient_mu 1.357
_exptl_absorpt_correction_T_max 0.8079
_exptl_absorpt_correction_T_min 0.7619
_exptl_absorpt_correction_type multi-scan
_exptl_absorpt_process_details 'ABSCOR (Higashi, 1995)'
_exptl_crystal_colour red
_exptl_crystal_density_diffrn 1.586
_exptl_crystal_density_method 'not measured'
_exptl_crystal_description block
_exptl_crystal_F_000 1844
_exptl_crystal_size_max 0.24
_exptl_crystal_size_mid 0.22
_exptl_crystal_size_min 0.19
_refine_diff_density_max 0.607
_refine_diff_density_min -0.792
_refine_diff_density_rms 0.079
_refine_ls_extinction_method none
_refine_ls_goodness_of_fit_ref 1.256
_refine_ls_hydrogen_treatment constr
_refine_ls_matrix_type full
_refine_ls_number_parameters 514
_refine_ls_number_reflns 6647
_refine_ls_number_restraints 25
_refine_ls_restrained_S_all 1.258
_refine_ls_R_factor_all 0.0507
_refine_ls_R_factor_gt 0.0481
_refine_ls_shift/su_max 0.002
_refine_ls_shift/su_mean 0.000
_refine_ls_structure_factor_coef Fsqd
_refine_ls_weighting_details 'calc w=1/[\s^2^(Fo^2^)+(0.0159P)^2^+11.8761P] where P=(Fo^2^+2Fc^2^)/3'
_refine_ls_weighting_scheme calc
_refine_ls_wR_factor_gt 0.1044
_refine_ls_wR_factor_ref 0.1055
_reflns_number_gt 6357
_reflns_number_total 6647
_reflns_threshold_expression >2sigma(I)
_cod_data_source_file c3dt50534k.txt
_cod_data_source_block zxy-2
_cod_depositor_comments
;
The following automatic conversions were performed:

'_exptl_absorpt_correction_type' value 'Multi-scan' changed to
'multi-scan' according to
/home/saulius/struct/CIF-dictionaries/cif_core.dic dictionary named
'cif_core.dic' version 2.4.2 from 2011-04-26.

Automatic conversion script
Id: cif_fix_values 1891 2012-01-12 08:04:46Z andrius 
;
_cod_original_cell_volume 3800.1(6)
_cod_original_sg_symbol_H-M 'P 21/c'
_cod_database_code 7021454

loop_
_symmetry_equiv_pos_as_xyz
'x, y, z'
'-x, y+1/2, -z+1/2'
'-x, -y, -z'
'x, -y-1/2, z-1/2'

loop_
_atom_site_label
_atom_site_type_symbol
_atom_site_fract_x
_atom_site_fract_y
_atom_site_fract_z
_atom_site_U_iso_or_equiv
_atom_site_adp_type
_atom_site_occupancy
_atom_site_symmetry_multiplicity
_atom_site_calc_flag
_atom_site_refinement_flags
C1 C 0.6427(6) 0.96127(14) 0.7365(5) 0.0382(12) Uani 1 1 d .
C2 C 0.7661(7) 0.94935(16) 0.7201(6) 0.0497(15) Uani 1 1 d .
H1 H 0.8046 0.9270 0.7523 0.060 Uiso 1 1 calc R
C3 C 0.8313(7) 0.9706(2) 0.6563(6) 0.0604(19) Uani 1 1 d .
H2 H 0.9105 0.9617 0.6429 0.073 Uiso 1 1 calc R
C4 C 0.7819(8) 1.0045(2) 0.6121(6) 0.0623(19) Uani 1 1 d .
H3 H 0.8281 1.0183 0.5705 0.075 Uiso 1 1 calc R
C5 C 0.6651(8) 1.01740(17) 0.6298(6) 0.0564(17) Uani 1 1 d .
H4 H 0.6318 1.0403 0.6002 0.068 Uiso 1 1 calc R
C6 C 0.5934(6) 0.99668(15) 0.6923(5) 0.0436(13) Uani 1 1 d .
C7 C 0.4706(7) 1.01138(16) 0.7067(6) 0.0484(15) Uani 1 1 d .
H5 H 0.4435 1.0346 0.6764 0.058 Uiso 1 1 calc R
C8 C 0.2681(7) 1.00947(17) 0.7748(6) 0.0535(16) Uani 1 1 d .
H7 H 0.1810 0.9986 0.7104 0.064 Uiso 1 1 calc R
H8 H 0.2627 1.0350 0.7586 0.064 Uiso 1 1 calc R
C9 C 0.2778(7) 1.00233(16) 0.9134(6) 0.0518(15) Uani 1 1 d .
H10 H 0.3646 1.0135 0.9767 0.062 Uiso 1 1 calc R
H9B H 0.2867 0.9768 0.9295 0.062 Uiso 1 1 calc R
C10 C 0.1489(7) 1.01595(17) 0.9376(7) 0.0556(17) Uani 1 1 d .
H11 H 0.0610 1.0060 0.8715 0.067 Uiso 1 1 calc R
H12 H 0.1566 1.0082 1.0246 0.067 Uiso 1 1 calc R
C11 C 0.0379(6) 1.07278(19) 0.8439(7) 0.0588(18) Uani 1 1 d .
H14 H -0.0423 1.0600 0.7879 0.071 Uiso 1 1 calc R
C12 C 0.0354(6) 1.11013(18) 0.8267(6) 0.0497(16) Uani 1 1 d .
C13 C -0.0860(7) 1.1258(2) 0.7256(7) 0.067(2) Uani 1 1 d .
H15 H -0.1644 1.1115 0.6763 0.080 Uiso 1 1 calc R
C14 C -0.0907(8) 1.1610(3) 0.6988(7) 0.076(2) Uani 1 1 d .
H16 H -0.1713 1.1710 0.6318 0.091 Uiso 1 1 calc R
C15 C 0.0270(9) 1.1822(2) 0.7728(7) 0.074(2) Uani 1 1 d .
H17 H 0.0248 1.2065 0.7539 0.089 Uiso 1 1 calc R
C16 C 0.1464(7) 1.16813(19) 0.8730(6) 0.0593(17) Uani 1 1 d .
H18 H 0.2236 1.1831 0.9199 0.071 Uiso 1 1 calc R
C17 C 0.1548(6) 1.13167(16) 0.9066(5) 0.0431(13) Uani 1 1 d .
C18 C 0.5446(6) 0.78561(14) 0.8817(6) 0.0411(13) Uani 1 1 d .
C19 C 0.6339(7) 0.77724(17) 0.8145(7) 0.0591(17) Uani 1 1 d .
H19 H 0.6726 0.7956 0.7818 0.071 Uiso 1 1 calc R
C20 C 0.6643(10) 0.7424(2) 0.7968(9) 0.085(3) Uani 1 1 d .
H20 H 0.7251 0.7374 0.7538 0.102 Uiso 1 1 calc R
C21 C 0.6055(10) 0.7144(2) 0.8423(9) 0.086(2) Uani 1 1 d U
H21 H 0.6256 0.6908 0.8284 0.103 Uiso 1 1 calc R
C22 C 0.5197(9) 0.72151(18) 0.9062(8) 0.074(2) Uani 1 1 d U
H22 H 0.4832 0.7027 0.9388 0.089 Uiso 1 1 calc R
C23 C 0.4835(7) 0.75692(15) 0.9251(6) 0.0489(15) Uani 1 1 d .
C24 C 0.3840(7) 0.76258(18) 0.9845(7) 0.0579(17) Uani 1 1 d .
H23 H 0.3479 0.7425 1.0109 0.070 Uiso 1 1 calc R
C25 C 0.2275(8) 0.7980(2) 1.0579(8) 0.075(2) Uani 1 1 d .
H26 H 0.2562 0.8169 1.1240 0.089 Uiso 1 1 calc R
H25 H 0.2178 0.7761 1.1010 0.089 Uiso 1 1 calc R
C26 C 0.0791(8) 0.8077(2) 0.9440(9) 0.081(2) Uani 1 1 d .
H27 H 0.0674 0.7942 0.8648 0.097 Uiso 1 1 calc R
H28 H 0.0017 0.8010 0.9705 0.097 Uiso 1 1 calc R
C27 C 0.0688(7) 0.8460(2) 0.9133(7) 0.0635(19) Uani 1 1 d .
H30 H 0.1489 0.8530 0.8908 0.076 Uiso 1 1 calc R
H29 H 0.0760 0.8594 0.9913 0.076 Uiso 1 1 calc R
C28 C -0.0784(7) 0.86124(19) 0.6819(7) 0.0575(17) Uani 1 1 d .
H32 H 0.0062 0.8608 0.6674 0.069 Uiso 1 1 calc R
C29 C -0.2078(6) 0.86865(16) 0.5725(6) 0.0429(13) Uani 1 1 d .
C30 C -0.2014(7) 0.87556(17) 0.4479(6) 0.0523(16) Uani 1 1 d .
H33 H -0.1127 0.8749 0.4408 0.063 Uiso 1 1 calc R
C31 C -0.3225(8) 0.88313(18) 0.3388(7) 0.0579(17) Uani 1 1 d .
H34 H -0.3178 0.8878 0.2573 0.070 Uiso 1 1 calc R
C32 C -0.4541(8) 0.88368(19) 0.3522(6) 0.0599(18) Uani 1 1 d .
H35 H -0.5378 0.8886 0.2777 0.072 Uiso 1 1 calc R
C33 C -0.4649(7) 0.87732(16) 0.4705(6) 0.0470(14) Uani 1 1 d .
H36 H -0.5552 0.8777 0.4745 0.056 Uiso 1 1 calc R
C34 C -0.3422(6) 0.87025(14) 0.5860(5) 0.0362(12) Uani 1 1 d .
Pr1 Pr 0.49385(3) 0.879384(7) 0.81366(3) 0.03234(10) Uani 1 1 d .
N1 N 0.3944(5) 0.99479(12) 0.7586(5) 0.0457(12) Uani 1 1 d D
H6 H 0.4168 0.9736 0.7879 0.069 Uiso 1 1 d RD
N2 N 0.1419(5) 1.05472(14) 0.9305(5) 0.0522(13) Uani 1 1 d D
H13 H 0.2127 1.0680 0.9758 0.078 Uiso 1 1 d RD
N3 N 0.3396(5) 0.79330(15) 1.0050(5) 0.0534(13) Uani 1 1 d D
H24 H 0.3777 0.8113 0.9843 0.080 Uiso 1 1 d RD
N4 N -0.0680(5) 0.85490(16) 0.8019(5) 0.0576(14) Uani 1 1 d D
H31 H -0.1517 0.8525 0.8028 0.086 Uiso 1 1 d RD
N5 N 0.2188(5) 0.92096(11) 0.6253(5) 0.0397(11) Uani 1 1 d .
N6 N 0.2659(5) 0.82197(12) 0.6426(5) 0.0426(11) Uani 1 1 d .
N7 N 0.3985(6) 0.90920(14) 1.0309(4) 0.0464(12) Uani 1 1 d .
O1 O 0.5787(4) 0.94149(9) 0.7945(4) 0.0437(9) Uani 1 1 d .
O2 O 0.2646(4) 1.11815(10) 1.0044(4) 0.0463(10) Uani 1 1 d .
O3 O 0.5177(4) 0.81855(9) 0.9012(4) 0.0429(9) Uani 1 1 d .
O4 O -0.3479(4) 0.86552(10) 0.7009(4) 0.0402(9) Uani 1 1 d .
O5 O 0.3060(4) 0.90791(11) 0.5812(4) 0.0491(10) Uani 1 1 d .
O6 O 0.1037(4) 0.93372(12) 0.5495(5) 0.0608(12) Uani 1 1 d .
O7 O 0.2548(4) 0.92060(10) 0.7489(4) 0.0454(9) Uani 1 1 d .
O8 O 0.3722(4) 0.82805(11) 0.6148(4) 0.0511(10) Uani 1 1 d .
O9 O 0.1884(6) 0.79612(13) 0.5980(5) 0.0793(16) Uani 1 1 d .
O10 O 0.2427(4) 0.84377(10) 0.7191(4) 0.0447(9) Uani 1 1 d .
O11 O 0.4859(5) 0.92740(11) 1.0022(4) 0.0528(10) Uani 1 1 d .
O12 O 0.3257(6) 0.92214(13) 1.0862(5) 0.0726(15) Uani 1 1 d .
O13 O 0.3885(5) 0.87663(11) 0.9986(4) 0.0490(10) Uani 1 1 d .
O14 O 1.029(3) 0.7646(8) 0.692(3) 0.299(16) Uani 0.50 1 d PDU
H40 H 1.0867 0.7801 0.6920 0.449 Uiso 0.50 1 d PRD
C35 C 0.889(3) 0.7713(8) 0.577(4) 0.24(2) Uani 0.50 1 d PD
H37 H 0.8258 0.7840 0.6089 0.357 Uiso 0.50 1 d PR
H38 H 0.8456 0.7488 0.5404 0.357 Uiso 0.50 1 d PR
H39 H 0.9032 0.7852 0.5102 0.357 Uiso 0.50 1 d PR

loop_
_atom_site_aniso_label
_atom_site_aniso_U_11
_atom_site_aniso_U_22
_atom_site_aniso_U_33
_atom_site_aniso_U_23
_atom_site_aniso_U_13
_atom_site_aniso_U_12
C1 0.039(3) 0.041(3) 0.036(3) -0.009(2) 0.015(2) -0.013(2)
C2 0.051(4) 0.045(3) 0.063(4) -0.009(3) 0.034(3) -0.012(3)
C3 0.054(4) 0.077(5) 0.059(4) -0.027(4) 0.032(3) -0.029(4)
C4 0.067(5) 0.071(5) 0.053(4) -0.003(3) 0.029(4) -0.036(4)
C5 0.063(4) 0.048(4) 0.047(4) 0.006(3) 0.009(3) -0.019(3)
C6 0.048(4) 0.038(3) 0.041(3) -0.001(2) 0.014(3) -0.010(3)
C7 0.051(4) 0.036(3) 0.047(3) -0.003(3) 0.007(3) -0.006(3)
C8 0.044(4) 0.050(4) 0.060(4) -0.007(3) 0.013(3) 0.009(3)
C9 0.047(4) 0.043(3) 0.061(4) -0.013(3) 0.018(3) -0.001(3)
C10 0.046(4) 0.056(4) 0.064(4) -0.025(3) 0.021(3) -0.017(3)
C11 0.029(3) 0.076(5) 0.063(4) -0.036(4) 0.009(3) -0.004(3)
C12 0.031(3) 0.075(4) 0.042(3) -0.018(3) 0.012(3) 0.007(3)
C13 0.038(4) 0.096(6) 0.050(4) -0.016(4) 0.000(3) 0.014(4)
C14 0.050(5) 0.119(7) 0.044(4) 0.010(4) 0.003(3) 0.029(5)
C15 0.067(5) 0.089(6) 0.063(5) 0.029(4) 0.022(4) 0.027(4)
C16 0.042(4) 0.074(5) 0.053(4) 0.009(3) 0.009(3) 0.002(3)
C17 0.031(3) 0.060(4) 0.039(3) -0.001(3) 0.015(3) 0.010(3)
C18 0.034(3) 0.037(3) 0.047(3) 0.007(2) 0.010(3) 0.004(2)
C19 0.058(4) 0.047(4) 0.081(5) 0.008(3) 0.036(4) 0.008(3)
C20 0.095(6) 0.066(5) 0.120(7) 0.000(5) 0.071(6) 0.020(5)
C21 0.102(6) 0.052(4) 0.113(6) 0.001(4) 0.053(5) 0.015(4)
C22 0.085(5) 0.042(4) 0.099(5) 0.011(4) 0.039(4) -0.001(3)
C23 0.048(4) 0.037(3) 0.058(4) 0.011(3) 0.017(3) 0.004(3)
C24 0.055(4) 0.050(4) 0.069(4) 0.020(3) 0.025(4) -0.005(3)
C25 0.057(5) 0.100(6) 0.087(5) 0.038(5) 0.051(4) 0.022(4)
C26 0.052(5) 0.099(6) 0.109(7) 0.035(5) 0.050(5) 0.018(4)
C27 0.043(4) 0.085(5) 0.067(4) -0.009(4) 0.027(3) 0.002(4)
C28 0.043(4) 0.076(5) 0.066(4) -0.005(4) 0.035(3) 0.001(3)
C29 0.031(3) 0.053(3) 0.051(3) -0.003(3) 0.023(3) -0.002(3)
C30 0.052(4) 0.059(4) 0.062(4) -0.005(3) 0.040(4) -0.003(3)
C31 0.072(5) 0.064(4) 0.052(4) 0.007(3) 0.040(4) 0.006(4)
C32 0.063(4) 0.075(5) 0.048(4) 0.011(3) 0.028(3) 0.016(4)
C33 0.044(3) 0.056(4) 0.051(3) 0.002(3) 0.030(3) 0.006(3)
C34 0.033(3) 0.035(3) 0.045(3) -0.002(2) 0.021(3) -0.001(2)
Pr1 0.02877(16) 0.03444(17) 0.03664(17) 0.00048(12) 0.01600(13) 0.00014(12)
N1 0.046(3) 0.035(3) 0.052(3) -0.005(2) 0.016(2) 0.003(2)
N2 0.033(3) 0.055(3) 0.063(3) -0.026(3) 0.013(3) -0.004(2)
N3 0.042(3) 0.060(3) 0.062(3) 0.022(3) 0.024(3) 0.007(3)
N4 0.031(3) 0.087(4) 0.059(3) 0.000(3) 0.022(3) 0.005(3)
N5 0.036(3) 0.031(2) 0.051(3) 0.003(2) 0.017(2) -0.001(2)
N6 0.039(3) 0.039(3) 0.046(3) -0.003(2) 0.013(2) 0.002(2)
N7 0.054(3) 0.055(3) 0.033(2) 0.000(2) 0.020(2) 0.009(3)
O1 0.044(2) 0.034(2) 0.064(3) -0.0004(18) 0.033(2) -0.0039(17)
O2 0.032(2) 0.049(2) 0.045(2) -0.0004(18) 0.0015(18) -0.0010(17)
O3 0.046(2) 0.032(2) 0.053(2) 0.0062(17) 0.0223(19) 0.0040(17)
O4 0.033(2) 0.053(2) 0.042(2) 0.0008(17) 0.0223(17) 0.0002(17)
O5 0.045(2) 0.061(3) 0.045(2) 0.0025(19) 0.022(2) 0.011(2)
O6 0.036(2) 0.071(3) 0.068(3) 0.015(2) 0.012(2) 0.016(2)
O7 0.048(2) 0.050(2) 0.040(2) -0.0035(18) 0.0202(19) 0.0064(19)
O8 0.046(3) 0.062(3) 0.051(2) -0.002(2) 0.026(2) 0.010(2)
O9 0.077(4) 0.051(3) 0.098(4) -0.030(3) 0.023(3) -0.029(3)
O10 0.033(2) 0.051(2) 0.053(2) -0.0117(19) 0.0208(19) -0.0020(18)
O11 0.055(3) 0.048(2) 0.058(3) -0.008(2) 0.025(2) -0.008(2)
O12 0.098(4) 0.079(3) 0.064(3) 0.006(3) 0.056(3) 0.028(3)
O13 0.055(3) 0.050(2) 0.052(2) -0.004(2) 0.031(2) -0.006(2)
O14 0.301(18) 0.302(18) 0.298(18) 0.001(10) 0.124(11) -0.012(10)
C35 0.16(3) 0.17(3) 0.32(5) 0.06(3) 0.03(3) -0.02(3)

loop_
_atom_type_symbol
_atom_type_description
_atom_type_scat_dispersion_real
_atom_type_scat_dispersion_imag
_atom_type_scat_source
C C 0.0033 0.0016 'International Tables Vol C Tables 4.2.6.8 and 6.1.1.4'
H H 0.0000 0.0000 'International Tables Vol C Tables 4.2.6.8 and 6.1.1.4'
N N 0.0061 0.0033 'International Tables Vol C Tables 4.2.6.8 and 6.1.1.4'
O O 0.0106 0.0060 'International Tables Vol C Tables 4.2.6.8 and 6.1.1.4'
Pr Pr -0.2180 2.8214 'International Tables Vol C Tables 4.2.6.8 and 6.1.1.4'

loop_
_geom_angle_atom_site_label_1
_geom_angle_atom_site_label_2
_geom_angle_atom_site_label_3
_geom_angle
_geom_angle_site_symmetry_1
_geom_angle_site_symmetry_3
O1 C1 C2 121.4(5) . .
O1 C1 C6 121.2(5) . .
C2 C1 C6 117.3(5) . .
C3 C2 C1 120.6(6) . .
C3 C2 H1 119.7 . .
C1 C2 H1 119.7 . .
C4 C3 C2 121.8(7) . .
C4 C3 H2 119.1 . .
C2 C3 H2 119.1 . .
C5 C4 C3 119.4(6) . .
C5 C4 H3 120.3 . .
C3 C4 H3 120.3 . .
C4 C5 C6 121.1(6) . .
C4 C5 H4 119.5 . .
C6 C5 H4 119.5 . .
C5 C6 C7 118.7(6) . .
C5 C6 C1 119.8(6) . .
C7 C6 C1 121.4(5) . .
N1 C7 C6 124.4(6) . .
N1 C7 H5 117.8 . .
C6 C7 H5 117.8 . .
N1 C8 C9 110.2(5) . .
N1 C8 H7 109.6 . .
C9 C8 H7 109.6 . .
N1 C8 H8 109.6 . .
C9 C8 H8 109.6 . .
H7 C8 H8 108.1 . .
C8 C9 C10 113.6(5) . .
C8 C9 H10 108.8 . .
C10 C9 H10 108.8 . .
C8 C9 H9B 108.8 . .
C10 C9 H9B 108.8 . .
H10 C9 H9B 107.7 . .
N2 C10 C9 110.7(5) . .
N2 C10 H11 109.5 . .
C9 C10 H11 109.5 . .
N2 C10 H12 109.5 . .
C9 C10 H12 109.5 . .
H11 C10 H12 108.1 . .
N2 C11 C12 125.7(6) . .
N2 C11 H14 117.1 . .
C12 C11 H14 117.1 . .
C11 C12 C13 118.8(6) . .
C11 C12 C17 120.9(6) . .
C13 C12 C17 120.3(7) . .
C14 C13 C12 121.5(7) . .
C14 C13 H15 119.2 . .
C12 C13 H15 119.2 . .
C13 C14 C15 118.9(7) . .
C13 C14 H16 120.5 . .
C15 C14 H16 120.5 . .
C16 C15 C14 121.5(8) . .
C16 C15 H17 119.2 . .
C14 C15 H17 119.2 . .
C15 C16 C17 121.6(7) . .
C15 C16 H18 119.2 . .
C17 C16 H18 119.2 . .
O2 C17 C16 122.4(6) . .
O2 C17 C12 121.5(6) . .
C16 C17 C12 116.1(6) . .
O3 C18 C19 121.2(5) . .
O3 C18 C23 121.2(5) . .
C19 C18 C23 117.6(5) . .
C20 C19 C18 120.8(6) . .
C20 C19 H19 119.6 . .
C18 C19 H19 119.6 . .
C19 C20 C21 120.9(7) . .
C19 C20 H20 119.5 . .
C21 C20 H20 119.5 . .
C22 C21 C20 119.6(7) . .
C22 C21 H21 120.2 . .
C20 C21 H21 120.2 . .
C21 C22 C23 121.5(7) . .
C21 C22 H22 119.2 . .
C23 C22 H22 119.2 . .
C22 C23 C18 119.4(6) . .
C22 C23 C24 118.8(6) . .
C18 C23 C24 121.8(5) . .
N3 C24 C23 125.1(6) . .
N3 C24 H23 117.4 . .
C23 C24 H23 117.4 . .
N3 C25 C26 110.8(6) . .
N3 C25 H26 109.5 . .
C26 C25 H26 109.5 . .
N3 C25 H25 109.5 . .
C26 C25 H25 109.5 . .
H26 C25 H25 108.1 . .
C27 C26 C25 111.5(7) . .
C27 C26 H27 109.3 . .
C25 C26 H27 109.3 . .
C27 C26 H28 109.3 . .
C25 C26 H28 109.3 . .
H27 C26 H28 108.0 . .
C26 C27 N4 111.6(6) . .
C26 C27 H30 109.3 . .
N4 C27 H30 109.3 . .
C26 C27 H29 109.3 . .
N4 C27 H29 109.3 . .
H30 C27 H29 108.0 . .
N4 C28 C29 125.0(6) . .
N4 C28 H32 117.5 . .
C29 C28 H32 117.5 . .
C28 C29 C30 118.3(5) . .
C28 C29 C34 121.3(5) . .
C30 C29 C34 120.3(5) . .
C31 C30 C29 121.1(6) . .
C31 C30 H33 119.4 . .
C29 C30 H33 119.4 . .
C30 C31 C32 118.1(6) . .
C30 C31 H34 120.9 . .
C32 C31 H34 120.9 . .
C33 C32 C31 122.5(6) . .
C33 C32 H35 118.7 . .
C31 C32 H35 118.7 . .
C32 C33 C34 121.1(6) . .
C32 C33 H36 119.5 . .
C34 C33 H36 119.5 . .
O4 C34 C33 122.6(5) . .
O4 C34 C29 120.6(5) . .
C33 C34 C29 116.8(5) . .
O4 Pr1 O3 91.11(12) 1_655 .
O4 Pr1 O2 77.33(13) 1_655 3_677
O3 Pr1 O2 78.81(13) . 3_677
O4 Pr1 O1 80.80(12) 1_655 .
O3 Pr1 O1 155.49(14) . .
O2 Pr1 O1 76.86(13) 3_677 .
O4 Pr1 O13 158.22(13) 1_655 .
O3 Pr1 O13 70.66(13) . .
O2 Pr1 O13 87.22(13) 3_677 .
O1 Pr1 O13 110.80(12) . .
O4 Pr1 O10 114.13(12) 1_655 .
O3 Pr1 O10 67.60(13) . .
O2 Pr1 O10 144.22(13) 3_677 .
O1 Pr1 O10 136.74(13) . .
O13 Pr1 O10 70.68(12) . .
O4 Pr1 O7 133.21(12) 1_655 .
O3 Pr1 O7 124.80(13) . .
O2 Pr1 O7 133.04(12) 3_677 .
O1 Pr1 O7 75.50(12) . .
O13 Pr1 O7 68.53(12) . .
O10 Pr1 O7 64.84(12) . .
O4 Pr1 O5 87.78(12) 1_655 .
O3 Pr1 O5 131.05(13) . .
O2 Pr1 O5 147.31(13) 3_677 .
O1 Pr1 O5 72.08(13) . .
O13 Pr1 O5 113.04(13) . .
O10 Pr1 O5 68.47(12) . .
O7 Pr1 O5 46.73(11) . .
O4 Pr1 O11 137.64(13) 1_655 .
O3 Pr1 O11 109.82(13) . .
O2 Pr1 O11 71.59(13) 3_677 .
O1 Pr1 O11 64.80(12) . .
O13 Pr1 O11 46.40(12) . .
O10 Pr1 O11 107.91(12) . .
O7 Pr1 O11 62.47(12) . .
O5 Pr1 O11 103.24(12) . .
O4 Pr1 O8 68.34(12) 1_655 .
O3 Pr1 O8 67.07(13) . .
O2 Pr1 O8 130.04(12) 3_677 .
O1 Pr1 O8 128.92(13) . .
O13 Pr1 O8 112.69(12) . .
O10 Pr1 O8 45.81(11) . .
O7 Pr1 O8 96.77(12) . .
O5 Pr1 O8 67.21(12) . .
O11 Pr1 O8 153.52(12) . .
C7 N1 C8 125.3(5) . .
C7 N1 H6 120.0 . .
C8 N1 H6 114.7 . .
C11 N2 C10 124.8(5) . .
C11 N2 H13 111.8 . .
C10 N2 H13 122.8 . .
C24 N3 C25 123.5(6) . .
C24 N3 H24 115.7 . .
C25 N3 H24 120.8 . .
C28 N4 C27 123.5(5) . .
C28 N4 H31 110.5 . .
C27 N4 H31 124.9 . .
O6 N5 O7 121.7(5) . .
O6 N5 O5 120.6(5) . .
O7 N5 O5 117.7(4) . .
O9 N6 O8 121.6(5) . .
O9 N6 O10 121.6(5) . .
O8 N6 O10 116.9(5) . .
O12 N7 O11 122.2(5) . .
O12 N7 O13 121.6(5) . .
O11 N7 O13 116.2(5) . .
C1 O1 Pr1 144.8(3) . .
C17 O2 Pr1 154.0(4) . 3_677
C18 O3 Pr1 144.5(4) . .
C34 O4 Pr1 139.2(3) . 1_455
N5 O5 Pr1 97.2(3) . .
N5 O7 Pr1 97.7(3) . .
N6 O8 Pr1 95.0(3) . .
N6 O10 Pr1 100.5(3) . .
N7 O11 Pr1 93.9(3) . .
N7 O13 Pr1 99.6(3) . .
C35 O14 H40 108.6 . .
O14 C35 H37 108.9 . .
O14 C35 H38 109.0 . .
H37 C35 H38 109.5 . .
O14 C35 H39 110.5 . .
H37 C35 H39 109.5 . .
H38 C35 H39 109.5 . .

loop_
_geom_bond_atom_site_label_1
_geom_bond_atom_site_label_2
_geom_bond_distance
_geom_bond_site_symmetry_2
C1 O1 1.303(6) .
C1 C2 1.402(8) .
C1 C6 1.430(8) .
C2 C3 1.385(8) .
C2 H1 0.9300 .
C3 C4 1.378(10) .
C3 H2 0.9300 .
C4 C5 1.359(10) .
C4 H3 0.9300 .
C5 C6 1.410(8) .
C5 H4 0.9300 .
C6 C7 1.422(8) .
C7 N1 1.285(7) .
C7 H5 0.9300 .
C8 N1 1.463(7) .
C8 C9 1.508(9) .
C8 H7 0.9700 .
C8 H8 0.9700 .
C9 C10 1.516(8) .
C9 H10 0.9700 .
C9 H9B 0.9700 .
C10 N2 1.453(8) .
C10 H11 0.9700 .
C10 H12 0.9700 .
C11 N2 1.291(8) .
C11 C12 1.409(9) .
C11 H14 0.9300 .
C12 C13 1.412(9) .
C12 C17 1.424(8) .
C13 C14 1.346(11) .
C13 H15 0.9300 .
C14 C15 1.390(11) .
C14 H16 0.9300 .
C15 C16 1.372(9) .
C15 H17 0.9300 .
C16 C17 1.407(9) .
C16 H18 0.9300 .
C17 O2 1.300(7) .
C18 O3 1.298(6) .
C18 C19 1.408(8) .
C18 C23 1.412(8) .
C19 C20 1.371(9) .
C19 H19 0.9300 .
C20 C21 1.391(11) .
C20 H20 0.9300 .
C21 C22 1.340(11) .
C21 H21 0.9300 .
C22 C23 1.411(9) .
C22 H22 0.9300 .
C23 C24 1.414(9) .
C24 N3 1.286(8) .
C24 H23 0.9300 .
C25 N3 1.474(8) .
C25 C26 1.564(10) .
C25 H26 0.9700 .
C25 H25 0.9700 .
C26 C27 1.467(10) .
C26 H27 0.9700 .
C26 H28 0.9700 .
C27 N4 1.472(8) .
C27 H30 0.9700 .
C27 H29 0.9700 .
C28 N4 1.299(8) .
C28 C29 1.405(9) .
C28 H32 0.9300 .
C29 C30 1.418(8) .
C29 C34 1.424(7) .
C30 C31 1.357(9) .
C30 H33 0.9300 .
C31 C32 1.395(9) .
C31 H34 0.9300 .
C32 C33 1.365(8) .
C32 H35 0.9300 .
C33 C34 1.399(8) .
C33 H36 0.9300 .
C34 O4 1.296(6) .
Pr1 O4 2.434(3) 1_655
Pr1 O3 2.444(3) .
Pr1 O2 2.462(4) 3_677
Pr1 O1 2.514(4) .
Pr1 O13 2.641(4) .
Pr1 O10 2.681(4) .
Pr1 O7 2.710(4) .
Pr1 O5 2.717(4) .
Pr1 O11 2.765(4) .
Pr1 O8 2.796(4) .
N1 H6 0.8503 .
N2 H13 0.8500 .
N3 H24 0.8489 .
N4 H31 0.8539 .
N5 O6 1.226(6) .
N5 O7 1.255(6) .
N5 O5 1.260(6) .
N6 O9 1.217(6) .
N6 O8 1.249(6) .
N6 O10 1.256(6) .
N7 O12 1.224(6) .
N7 O11 1.250(6) .
N7 O13 1.262(6) .
O2 Pr1 2.462(4) 3_677
O4 Pr1 2.434(3) 1_455
O14 C35 1.495(9) .
O14 H40 0.8200 .
C35 H37 0.9600 .
C35 H38 0.9600 .
C35 H39 0.9600 .

loop_
_geom_hbond_atom_site_label_D
_geom_hbond_atom_site_label_H
_geom_hbond_atom_site_label_A
_geom_hbond_distance_DH
_geom_hbond_distance_HA
_geom_hbond_distance_DA
_geom_hbond_angle_DHA
_geom_hbond_site_symmetry_A
N4 H31 O4 0.85 1.91 2.623(6) 140.1 .
N3 H24 O13 0.85 2.45 3.162(7) 141.8 .
N3 H24 O3 0.85 1.98 2.655(6) 135.6 .
N2 H13 O1 0.85 2.59 3.208(7) 131.1 3_677
N2 H13 O2 0.85 1.94 2.650(6) 140.5 .
N1 H6 O7 0.85 2.50 3.096(6) 128.1 .
N1 H6 O1 0.85 2.01 2.648(6) 131.4 .
O14 H40 O9 0.82 1.82 2.52(3) 142.2 1_655
